data_4317322
loop_
_publ_author_name
'Hyunjin Ko'
'Olivier Gourdon'
'Delphine Gout'
'Eun-Deok Mun'
'Srinivasa Thimmaiah'
'Gordon J. Miller'

_publ_section_title
;
 Rhombohedrally Distorted \g-Brasses Cr1-xFexGa
;
_journal_name_full 'Inorganic Chemistry'
_journal_page_first 11505
_journal_page_last 11515
_journal_paper_doi 10.1021/ic101671k
_journal_volume 49
_journal_year 2010
_chemical_formula_sum 'Cr0.67 Fe0.33 Ga'
_chemical_formula_weight 122.98
_chemical_melting_point ?
_chemical_name_systematic
; 
 ? 
;
_space_group_IT_number 166
_symmetry_cell_setting hexagonal
_symmetry_space_group_name_Hall '-R 3 2"'
_symmetry_space_group_name_H-M 'R -3 m :H'
_atom_sites_solution_hydrogens none
_atom_sites_solution_primary direct
_atom_sites_solution_secondary difmap
_audit_creation_method SHELXL-97
_cell_angle_alpha 90.00
_cell_angle_beta 90.00
_cell_angle_gamma 120.00
_cell_formula_units_Z 39
_cell_length_a 12.5743(18)
_cell_length_b 12.5743(18)
_cell_length_c 7.8717(16)
_cell_measurement_reflns_used 2297
_cell_measurement_temperature 293(2)
_cell_measurement_theta_max 28.25
_cell_measurement_theta_min 3.19
_cell_volume 1077.9(3)
_computing_cell_refinement 'Bruker SMART'
_computing_data_collection 'Bruker SMART'
_computing_data_reduction 'Bruker SAINT'
_computing_molecular_graphics 'Bruker SHELXTL'
_computing_publication_material 'Bruker SHELXTL'
_computing_structure_refinement 'SHELXL-97 (Sheldrick, 2008)'
_computing_structure_solution 'SHELXS-97 (Sheldrick, 2008)'
_diffrn_ambient_temperature 293(2)
_diffrn_detector_area_resol_mean 8.33
_diffrn_measured_fraction_theta_full 0.985
_diffrn_measured_fraction_theta_max 0.985
_diffrn_measurement_device_type 'CCD area detector'
_diffrn_measurement_method 'phi and omega scans'
_diffrn_radiation_monochromator graphite
_diffrn_radiation_source 'fine-focus sealed tube'
_diffrn_radiation_type MoK\a
_diffrn_radiation_wavelength 0.71073
_diffrn_reflns_av_R_equivalents 0.0740
_diffrn_reflns_av_sigmaI/netI 0.0333
_diffrn_reflns_limit_h_max 15
_diffrn_reflns_limit_h_min -15
_diffrn_reflns_limit_k_max 14
_diffrn_reflns_limit_k_min -16
_diffrn_reflns_limit_l_max 10
_diffrn_reflns_limit_l_min -10
_diffrn_reflns_number 2297
_diffrn_reflns_theta_full 28.25
_diffrn_reflns_theta_max 28.25
_diffrn_reflns_theta_min 3.19
_exptl_absorpt_coefficient_mu 34.292
_exptl_absorpt_correction_T_max 0.0719
_exptl_absorpt_correction_T_min 0.0170
_exptl_absorpt_correction_type numerical
_exptl_absorpt_process_details 'X-RED 1.31 and X-SHAPE 2.07, STOE & CIE GmbH 2005'
_exptl_crystal_colour Silver
_exptl_crystal_density_diffrn 7.389
_exptl_crystal_density_meas ?
_exptl_crystal_density_method 'not measured'
_exptl_crystal_description Irregular
_exptl_crystal_F_000 2170
_exptl_crystal_size_max 0.15
_exptl_crystal_size_mid 0.07
_exptl_crystal_size_min 0.04
_refine_diff_density_max 1.398
_refine_diff_density_min -1.755
_refine_diff_density_rms 0.292
_refine_ls_extinction_coef 0.00152(11)
_refine_ls_extinction_expression Fc^*^=kFc[1+0.001xFc^2^\l^3^/sin(2\q)]^-1/4^
_refine_ls_extinction_method SHELXL
_refine_ls_goodness_of_fit_ref 1.135
_refine_ls_hydrogen_treatment none
_refine_ls_matrix_type full
_refine_ls_number_parameters 29
_refine_ls_number_reflns 334
_refine_ls_number_restraints 0
_refine_ls_restrained_S_all 1.135
_refine_ls_R_factor_all 0.0391
_refine_ls_R_factor_gt 0.0388
_refine_ls_shift/su_max 0.000
_refine_ls_shift/su_mean 0.000
_refine_ls_structure_factor_coef Fsqd
_refine_ls_weighting_details 'calc w=1/[\s^2^(Fo^2^)+(0.0000P)^2^+125.3449P] where P=(Fo^2^+2Fc^2^)/3'
_refine_ls_weighting_scheme calc
_refine_ls_wR_factor_gt 0.0827
_refine_ls_wR_factor_ref 0.0829
_reflns_number_gt 333
_reflns_number_total 334
_reflns_threshold_expression >2sigma(I)
_cod_data_source_file ic101671k_si_001_3.cif
_cod_data_source_block Cr0.67Fe0.33Ga#3
_cod_depositor_comments
;
The following automatic conversions were performed:

'_chemical_melting_point' value 'not measured' was changed to '?' -
the value is undefined or not given.

Automatic conversion script
Id: cif_fix_values 1569 2011-02-09 13:29:24Z adriana 

The following automatic conversions were performed:

'_symmetry_cell_setting' value 'Hexagonal' changed to 'hexagonal'
according to the built-in table from CIF Core dictionary named
'cif_core.dic' version 2.4.1 from
2010-06-29.

'_exptl_absorpt_correction_type' value 'Numerical'
changed to 'numerical' according to the built-in table from CIF Core
dictionary named 'cif_core.dic' version 2.4.1 from 2010-06-29.

Automatic conversion script
Id: cif_fix_values 1646 2011-03-28 12:23:43Z adriana 

The following automatic conversions were performed:

'_exptl_crystal_density_meas' value 'not measured' was changed to '?'
- the value is perceived as not measured.

Automatic conversion script
Id: cif_fix_values 3008 2015-01-20 13:52:24Z robertas 
;
_cod_original_sg_symbol_H-M 'R -3 m'
_cod_database_code 4317322

loop_
_symmetry_equiv_pos_as_xyz
'x, y, z'
'-y, x-y, z'
'-x+y, -x, z'
'y, x, -z'
'x-y, -y, -z'
'-x, -x+y, -z'
'x+2/3, y+1/3, z+1/3'
'-y+2/3, x-y+1/3, z+1/3'
'-x+y+2/3, -x+1/3, z+1/3'
'y+2/3, x+1/3, -z+1/3'
'x-y+2/3, -y+1/3, -z+1/3'
'-x+2/3, -x+y+1/3, -z+1/3'
'x+1/3, y+2/3, z+2/3'
'-y+1/3, x-y+2/3, z+2/3'
'-x+y+1/3, -x+2/3, z+2/3'
'y+1/3, x+2/3, -z+2/3'
'x-y+1/3, -y+2/3, -z+2/3'
'-x+1/3, -x+y+2/3, -z+2/3'
'-x, -y, -z'
'y, -x+y, -z'
'x-y, x, -z'
'-y, -x, z'
'-x+y, y, z'
'x, x-y, z'
'-x+2/3, -y+1/3, -z+1/3'
'y+2/3, -x+y+1/3, -z+1/3'
'x-y+2/3, x+1/3, -z+1/3'
'-y+2/3, -x+1/3, z+1/3'
'-x+y+2/3, y+1/3, z+1/3'
'x+2/3, x-y+1/3, z+1/3'
'-x+1/3, -y+2/3, -z+2/3'
'y+1/3, -x+y+2/3, -z+2/3'
'x-y+1/3, x+2/3, -z+2/3'
'-y+1/3, -x+2/3, z+2/3'
'-x+y+1/3, y+2/3, z+2/3'
'x+1/3, x-y+2/3, z+2/3'

loop_
_atom_site_label
_atom_site_type_symbol
_atom_site_fract_x
_atom_site_fract_y
_atom_site_fract_z
_atom_site_U_iso_or_equiv
_atom_site_adp_type
_atom_site_occupancy
_atom_site_symmetry_multiplicity
_atom_site_calc_flag
_atom_site_refinement_flags
_atom_site_disorder_assembly
_atom_site_disorder_group
Ga1 Ga 0.0000 0.0000 0.0000 0.0130(7) Uani 1 12 d S . .
Ga2 Ga 0.23368(13) 0.11684(6) 0.57401(17) 0.0147(4) Uani 1 2 d S . .
Ga3 Ga 0.38532(11) 0.38532(11) 0.5000 0.0130(4) Uani 1 2 d S . .
Cr1 Cr 0.0000 0.0000 0.5000 0.0062(8) Uani 1 12 d S . .
Fe2 Fe 0.43510(18) 0.21755(9) 0.4111(2) 0.0103(5) Uani 0.20 2 d SP . .
Cr2 Cr 0.43510(18) 0.21755(9) 0.4111(2) 0.0103(5) Uani 0.80 2 d SP . .
Fe3 Fe -0.07165(9) 0.07165(9) 0.2498(2) 0.0103(5) Uani 0.51 2 d SP . .
Cr3 Cr -0.07165(9) 0.07165(9) 0.2498(2) 0.0103(5) Uani 0.49 2 d SP . .

loop_
_atom_site_aniso_label
_atom_site_aniso_U_11
_atom_site_aniso_U_22
_atom_site_aniso_U_33
_atom_site_aniso_U_23
_atom_site_aniso_U_13
_atom_site_aniso_U_12
Ga1 0.0141(10) 0.0141(10) 0.0107(15) 0.000 0.000 0.0070(5)
Ga2 0.0110(7) 0.0193(6) 0.0111(7) 0.0001(2) 0.0001(5) 0.0055(3)
Ga3 0.0141(6) 0.0141(6) 0.0120(7) -0.0012(2) 0.0012(2) 0.0079(6)
Cr1 0.0070(12) 0.0070(12) 0.0046(19) 0.000 0.000 0.0035(6)
Fe2 0.0126(9) 0.0109(7) 0.0079(8) 0.0003(3) 0.0006(7) 0.0063(5)
Cr2 0.0126(9) 0.0109(7) 0.0079(8) 0.0003(3) 0.0006(7) 0.0063(5)
Fe3 0.0109(7) 0.0109(7) 0.0075(8) 0.0002(3) -0.0002(3) 0.0042(7)
Cr3 0.0109(7) 0.0109(7) 0.0075(8) 0.0002(3) -0.0002(3) 0.0042(7)

loop_
_atom_type_symbol
_atom_type_description
_atom_type_scat_dispersion_real
_atom_type_scat_dispersion_imag
_atom_type_scat_source
Cr Cr 0.3209 0.6236 'International Tables Vol C Tables 4.2.6.8 and 6.1.1.4'
Fe Fe 0.3463 0.8444 'International Tables Vol C Tables 4.2.6.8 and 6.1.1.4'
Ga Ga 0.2307 1.6083 'International Tables Vol C Tables 4.2.6.8 and 6.1.1.4'

loop_
_geom_angle_atom_site_label_1
_geom_angle_atom_site_label_2
_geom_angle_atom_site_label_3
_geom_angle
_geom_angle_site_symmetry_1
_geom_angle_site_symmetry_3
_geom_angle_publ_flag
Cr3 Ga1 Cr3 180.00(6) 21 3 ?
Cr3 Ga1 Fe3 0.00(10) 21 21 ?
Cr3 Ga1 Fe3 180.00(10) 3 21 ?
Cr3 Ga1 Fe3 180.00(6) 21 3 ?
Cr3 Ga1 Fe3 0.00(6) 3 3 ?
Fe3 Ga1 Fe3 180.00(6) 21 3 ?
Cr3 Ga1 Cr3 65.15(7) 21 20 ?
Cr3 Ga1 Cr3 114.85(7) 3 20 ?
Fe3 Ga1 Cr3 65.15(7) 21 20 ?
Fe3 Ga1 Cr3 114.85(7) 3 20 ?
Cr3 Ga1 Cr3 114.85(7) 21 2 ?
Cr3 Ga1 Cr3 65.15(7) 3 2 ?
Fe3 Ga1 Cr3 114.85(7) 21 2 ?
Fe3 Ga1 Cr3 65.15(7) 3 2 ?
Cr3 Ga1 Cr3 180.00(8) 20 2 ?
Cr3 Ga1 Fe3 65.15(7) 21 20 ?
Cr3 Ga1 Fe3 114.85(7) 3 20 ?
Fe3 Ga1 Fe3 65.15(7) 21 20 ?
Fe3 Ga1 Fe3 114.85(7) 3 20 ?
Cr3 Ga1 Fe3 0.00(8) 20 20 ?
Cr3 Ga1 Fe3 180.00(8) 2 20 ?
Cr3 Ga1 Fe3 114.85(7) 21 2 ?
Cr3 Ga1 Fe3 65.15(7) 3 2 ?
Fe3 Ga1 Fe3 114.85(7) 21 2 ?
Fe3 Ga1 Fe3 65.15(7) 3 2 ?
Cr3 Ga1 Fe3 180.00(8) 20 2 ?
Cr3 Ga1 Fe3 0.00(13) 2 2 ?
Fe3 Ga1 Fe3 180.00(8) 20 2 ?
Cr3 Ga1 Fe3 114.85(7) 21 . ?
Cr3 Ga1 Fe3 65.15(7) 3 . ?
Fe3 Ga1 Fe3 114.85(7) 21 . ?
Fe3 Ga1 Fe3 65.15(7) 3 . ?
Cr3 Ga1 Fe3 114.85(7) 20 . ?
Cr3 Ga1 Fe3 65.15(7) 2 . ?
Fe3 Ga1 Fe3 114.85(7) 20 . ?
Fe3 Ga1 Fe3 65.15(7) 2 . ?
Cr3 Ga1 Cr3 65.15(7) 21 19 ?
Cr3 Ga1 Cr3 114.85(7) 3 19 ?
Fe3 Ga1 Cr3 65.15(7) 21 19 ?
Fe3 Ga1 Cr3 114.85(7) 3 19 ?
Cr3 Ga1 Cr3 65.15(7) 20 19 ?
Cr3 Ga1 Cr3 114.85(7) 2 19 ?
Fe3 Ga1 Cr3 65.15(7) 20 19 ?
Fe3 Ga1 Cr3 114.85(7) 2 19 ?
Fe3 Ga1 Cr3 180.0 . 19 ?
Cr3 Ga1 Fe3 65.15(7) 21 19 ?
Cr3 Ga1 Fe3 114.85(7) 3 19 ?
Fe3 Ga1 Fe3 65.15(7) 21 19 ?
Fe3 Ga1 Fe3 114.85(7) 3 19 ?
Cr3 Ga1 Fe3 65.15(7) 20 19 ?
Cr3 Ga1 Fe3 114.85(7) 2 19 ?
Fe3 Ga1 Fe3 65.15(7) 20 19 ?
Fe3 Ga1 Fe3 114.85(7) 2 19 ?
Fe3 Ga1 Fe3 180.0 . 19 ?
Cr3 Ga1 Fe3 0.00(6) 19 19 ?
Fe2 Ga2 Cr1 136.79(7) . . ?
Fe2 Ga2 Ga2 64.22(7) . 25_556 ?
Cr1 Ga2 Ga2 158.99(9) . 25_556 ?
Fe2 Ga2 Cr3 148.06(5) . 20_556 ?
Cr1 Ga2 Cr3 57.43(4) . 20_556 ?
Ga2 Ga2 Cr3 105.28(7) 25_556 20_556 ?
Fe2 Ga2 Fe3 148.06(5) . 20_556 ?
Cr1 Ga2 Fe3 57.43(4) . 20_556 ?
Ga2 Ga2 Fe3 105.28(7) 25_556 20_556 ?
Cr3 Ga2 Fe3 0.00(3) 20_556 20_556 ?
Fe2 Ga2 Cr3 148.06(5) . 19_556 ?
Cr1 Ga2 Cr3 57.43(4) . 19_556 ?
Ga2 Ga2 Cr3 105.28(7) 25_556 19_556 ?
Cr3 Ga2 Cr3 62.11(9) 20_556 19_556 ?
Fe3 Ga2 Cr3 62.11(9) 20_556 19_556 ?
Fe2 Ga2 Fe3 148.06(5) . 19_556 ?
Cr1 Ga2 Fe3 57.43(4) . 19_556 ?
Ga2 Ga2 Fe3 105.28(7) 25_556 19_556 ?
Cr3 Ga2 Fe3 62.11(9) 20_556 19_556 ?
Fe3 Ga2 Fe3 62.11(9) 20_556 19_556 ?
Cr3 Ga2 Fe3 0.000(4) 19_556 19_556 ?
Fe2 Ga2 Cr3 80.77(7) . 3 ?
Cr1 Ga2 Cr3 56.02(5) . 3 ?
Ga2 Ga2 Cr3 144.99(9) 25_556 3 ?
Cr3 Ga2 Cr3 104.58(7) 20_556 3 ?
Fe3 Ga2 Cr3 104.58(7) 20_556 3 ?
Cr3 Ga2 Cr3 104.58(7) 19_556 3 ?
Fe3 Ga2 Cr3 104.58(7) 19_556 3 ?
Fe2 Ga2 Fe3 80.77(7) . 3 ?
Cr1 Ga2 Fe3 56.02(5) . 3 ?
Ga2 Ga2 Fe3 144.99(9) 25_556 3 ?
Cr3 Ga2 Fe3 104.58(7) 20_556 3 ?
Fe3 Ga2 Fe3 104.58(7) 20_556 3 ?
Cr3 Ga2 Fe3 104.58(7) 19_556 3 ?
Fe3 Ga2 Fe3 104.58(7) 19_556 3 ?
Cr3 Ga2 Fe3 0.00(13) 3 3 ?
Fe2 Ga2 Fe2 120.80(7) . 25_556 ?
Cr1 Ga2 Fe2 102.41(6) . 25_556 ?
Ga2 Ga2 Fe2 56.58(6) 25_556 25_556 ?
Cr3 Ga2 Fe2 57.65(5) 20_556 25_556 ?
Fe3 Ga2 Fe2 57.65(5) 20_556 25_556 ?
Cr3 Ga2 Fe2 57.65(5) 19_556 25_556 ?
Fe3 Ga2 Fe2 57.65(5) 19_556 25_556 ?
Cr3 Ga2 Fe2 158.43(8) 3 25_556 ?
Fe3 Ga2 Fe2 158.43(8) 3 25_556 ?
Fe2 Ga2 Cr2 120.80(7) . 25_556 ?
Cr1 Ga2 Cr2 102.41(6) . 25_556 ?
Ga2 Ga2 Cr2 56.58(6) 25_556 25_556 ?
Cr3 Ga2 Cr2 57.65(5) 20_556 25_556 ?
Fe3 Ga2 Cr2 57.65(5) 20_556 25_556 ?
Cr3 Ga2 Cr2 57.65(5) 19_556 25_556 ?
Fe3 Ga2 Cr2 57.65(5) 19_556 25_556 ?
Cr3 Ga2 Cr2 158.43(8) 3 25_556 ?
Fe3 Ga2 Cr2 158.43(8) 3 25_556 ?
Fe2 Ga2 Cr2 0.00(14) 25_556 25_556 ?
Fe2 Ga3 Cr2 146.57(10) . 21_556 ?
Fe2 Ga3 Fe2 146.57(10) . 21_556 ?
Cr2 Ga3 Fe2 0.000(17) 21_556 21_556 ?
Fe2 Ga3 Cr3 59.86(5) . 7 ?
Cr2 Ga3 Cr3 145.13(6) 21_556 7 ?
Fe2 Ga3 Cr3 145.13(6) 21_556 7 ?
Fe2 Ga3 Fe3 59.86(5) . 7 ?
Cr2 Ga3 Fe3 145.13(6) 21_556 7 ?
Fe2 Ga3 Fe3 145.13(6) 21_556 7 ?
Cr3 Ga3 Fe3 0.00(9) 7 7 ?
Fe2 Ga3 Cr3 145.13(6) . 31 ?
Cr2 Ga3 Cr3 59.86(5) 21_556 31 ?
Fe2 Ga3 Cr3 59.86(5) 21_556 31 ?
Cr3 Ga3 Cr3 112.79(7) 7 31 ?
Fe3 Ga3 Cr3 112.79(7) 7 31 ?
Fe2 Ga3 Fe3 145.13(6) . 31 ?
Cr2 Ga3 Fe3 59.86(5) 21_556 31 ?
Fe2 Ga3 Fe3 59.86(5) 21_556 31 ?
Cr3 Ga3 Fe3 112.79(7) 7 31 ?
Fe3 Ga3 Fe3 112.79(7) 7 31 ?
Cr3 Ga3 Fe3 0.00(9) 31 31 ?
Fe2 Ga3 Fe2 137.59(5) . 8 ?
Cr2 Ga3 Fe2 64.85(7) 21_556 8 ?
Fe2 Ga3 Fe2 64.85(7) 21_556 8 ?
Cr3 Ga3 Fe2 81.29(6) 7 8 ?
Fe3 Ga3 Fe2 81.29(6) 7 8 ?
Cr3 Ga3 Fe2 63.16(6) 31 8 ?
Fe3 Ga3 Fe2 63.16(6) 31 8 ?
Fe2 Ga3 Cr2 137.59(5) . 8 ?
Cr2 Ga3 Cr2 64.85(7) 21_556 8 ?
Fe2 Ga3 Cr2 64.85(7) 21_556 8 ?
Cr3 Ga3 Cr2 81.29(6) 7 8 ?
Fe3 Ga3 Cr2 81.29(6) 7 8 ?
Cr3 Ga3 Cr2 63.16(6) 31 8 ?
Fe3 Ga3 Cr2 63.16(6) 31 8 ?
Fe2 Ga3 Cr2 0.00(10) 8 8 ?
Fe2 Ga3 Fe2 64.85(7) . 32 ?
Cr2 Ga3 Fe2 137.59(5) 21_556 32 ?
Fe2 Ga3 Fe2 137.59(5) 21_556 32 ?
Cr3 Ga3 Fe2 63.16(6) 7 32 ?
Fe3 Ga3 Fe2 63.16(6) 7 32 ?
Cr3 Ga3 Fe2 81.29(6) 31 32 ?
Fe3 Ga3 Fe2 81.29(6) 31 32 ?
Fe2 Ga3 Fe2 114.00(7) 8 32 ?
Cr2 Ga3 Fe2 114.00(7) 8 32 ?
Fe2 Ga3 Cr2 64.85(7) . 32 ?
Cr2 Ga3 Cr2 137.59(5) 21_556 32 ?
Fe2 Ga3 Cr2 137.59(5) 21_556 32 ?
Cr3 Ga3 Cr2 63.16(6) 7 32 ?
Fe3 Ga3 Cr2 63.16(6) 7 32 ?
Cr3 Ga3 Cr2 81.29(6) 31 32 ?
Fe3 Ga3 Cr2 81.29(6) 31 32 ?
Fe2 Ga3 Cr2 114.00(7) 8 32 ?
Cr2 Ga3 Cr2 114.00(7) 8 32 ?
Fe2 Ga3 Cr2 0.00(7) 32 32 ?
Fe3 Cr1 Cr3 114.94(7) . 20_556 ?
Fe3 Cr1 Cr3 65.06(7) . 2 ?
Cr3 Cr1 Cr3 180.0 20_556 2 ?
Fe3 Cr1 Fe3 114.94(7) . 20_556 ?
Cr3 Cr1 Fe3 0.00(7) 20_556 20_556 ?
Cr3 Cr1 Fe3 180.0 2 20_556 ?
Fe3 Cr1 Fe3 65.06(7) . 2 ?
Cr3 Cr1 Fe3 180.0 20_556 2 ?
Cr3 Cr1 Fe3 0.00(13) 2 2 ?
Fe3 Cr1 Fe3 180.0 20_556 2 ?
Fe3 Cr1 Cr3 114.94(7) . 21_556 ?
Cr3 Cr1 Cr3 65.07(7) 20_556 21_556 ?
Cr3 Cr1 Cr3 114.93(7) 2 21_556 ?
Fe3 Cr1 Cr3 65.07(7) 20_556 21_556 ?
Fe3 Cr1 Cr3 114.93(7) 2 21_556 ?
Fe3 Cr1 Cr3 65.06(7) . 3 ?
Cr3 Cr1 Cr3 114.93(7) 20_556 3 ?
Cr3 Cr1 Cr3 65.07(7) 2 3 ?
Fe3 Cr1 Cr3 114.93(7) 20_556 3 ?
Fe3 Cr1 Cr3 65.07(7) 2 3 ?
Cr3 Cr1 Cr3 180.0 21_556 3 ?
Fe3 Cr1 Fe3 114.94(7) . 21_556 ?
Cr3 Cr1 Fe3 65.07(7) 20_556 21_556 ?
Cr3 Cr1 Fe3 114.93(7) 2 21_556 ?
Fe3 Cr1 Fe3 65.07(7) 20_556 21_556 ?
Fe3 Cr1 Fe3 114.93(7) 2 21_556 ?
Cr3 Cr1 Fe3 0.00(13) 21_556 21_556 ?
Cr3 Cr1 Fe3 180.00(8) 3 21_556 ?
Fe3 Cr1 Fe3 65.06(7) . 3 ?
Cr3 Cr1 Fe3 114.93(7) 20_556 3 ?
Cr3 Cr1 Fe3 65.07(7) 2 3 ?
Fe3 Cr1 Fe3 114.93(7) 20_556 3 ?
Fe3 Cr1 Fe3 65.07(7) 2 3 ?
Cr3 Cr1 Fe3 180.0 21_556 3 ?
Cr3 Cr1 Fe3 0.00(6) 3 3 ?
Fe3 Cr1 Fe3 180.0 21_556 3 ?
Fe3 Cr1 Cr3 180.0 . 19_556 ?
Cr3 Cr1 Cr3 65.07(7) 20_556 19_556 ?
Cr3 Cr1 Cr3 114.93(7) 2 19_556 ?
Fe3 Cr1 Cr3 65.07(7) 20_556 19_556 ?
Fe3 Cr1 Cr3 114.93(7) 2 19_556 ?
Cr3 Cr1 Cr3 65.07(7) 21_556 19_556 ?
Cr3 Cr1 Cr3 114.93(7) 3 19_556 ?
Fe3 Cr1 Cr3 65.07(7) 21_556 19_556 ?
Fe3 Cr1 Cr3 114.93(7) 3 19_556 ?
Fe3 Cr1 Fe3 180.0 . 19_556 ?
Cr3 Cr1 Fe3 65.07(7) 20_556 19_556 ?
Cr3 Cr1 Fe3 114.93(7) 2 19_556 ?
Fe3 Cr1 Fe3 65.07(7) 20_556 19_556 ?
Fe3 Cr1 Fe3 114.93(7) 2 19_556 ?
Cr3 Cr1 Fe3 65.07(7) 21_556 19_556 ?
Cr3 Cr1 Fe3 114.93(7) 3 19_556 ?
Fe3 Cr1 Fe3 65.07(7) 21_556 19_556 ?
Fe3 Cr1 Fe3 114.93(7) 3 19_556 ?
Cr3 Cr1 Fe3 0.00(6) 19_556 19_556 ?
Ga2 Fe2 Ga3 71.43(5) . . ?
Ga2 Fe2 Ga3 71.43(5) . 20_556 ?
Ga3 Fe2 Ga3 139.85(9) . 20_556 ?
Ga2 Fe2 Cr3 108.47(7) . 8 ?
Ga3 Fe2 Cr3 119.35(8) . 8 ?
Ga3 Fe2 Cr3 60.58(5) 20_556 8 ?
Ga2 Fe2 Fe3 108.47(7) . 8 ?
Ga3 Fe2 Fe3 119.35(8) . 8 ?
Ga3 Fe2 Fe3 60.58(5) 20_556 8 ?
Cr3 Fe2 Fe3 0.00(10) 8 8 ?
Ga2 Fe2 Cr3 108.47(7) . 7 ?
Ga3 Fe2 Cr3 60.58(5) . 7 ?
Ga3 Fe2 Cr3 119.35(8) 20_556 7 ?
Cr3 Fe2 Cr3 62.99(9) 8 7 ?
Fe3 Fe2 Cr3 62.99(9) 8 7 ?
Ga2 Fe2 Fe3 108.47(7) . 7 ?
Ga3 Fe2 Fe3 60.58(5) . 7 ?
Ga3 Fe2 Fe3 119.35(8) 20_556 7 ?
Cr3 Fe2 Fe3 62.99(9) 8 7 ?
Fe3 Fe2 Fe3 62.99(9) 8 7 ?
Cr3 Fe2 Fe3 0.00(8) 7 7 ?
Ga2 Fe2 Ga1 163.32(9) . 7 ?
Ga3 Fe2 Ga1 105.56(5) . 7 ?
Ga3 Fe2 Ga1 105.56(5) 20_556 7 ?
Cr3 Fe2 Ga1 57.95(5) 8 7 ?
Fe3 Fe2 Ga1 57.95(5) 8 7 ?
Cr3 Fe2 Ga1 57.95(5) 7 7 ?
Fe3 Fe2 Ga1 57.95(5) 7 7 ?
Ga2 Fe2 Ga3 90.32(6) . 15_554 ?
Ga3 Fe2 Ga3 66.28(4) . 15_554 ?
Ga3 Fe2 Ga3 128.38(7) 20_556 15_554 ?
Cr3 Fe2 Ga3 161.21(9) 8 15_554 ?
Fe3 Fe2 Ga3 161.21(9) 8 15_554 ?
Cr3 Fe2 Ga3 112.18(5) 7 15_554 ?
Fe3 Fe2 Ga3 112.18(5) 7 15_554 ?
Ga1 Fe2 Ga3 103.61(6) 7 15_554 ?
Ga2 Fe2 Ga3 90.32(6) . 33_545 ?
Ga3 Fe2 Ga3 128.38(7) . 33_545 ?
Ga3 Fe2 Ga3 66.28(4) 20_556 33_545 ?
Cr3 Fe2 Ga3 112.19(5) 8 33_545 ?
Fe3 Fe2 Ga3 112.19(5) 8 33_545 ?
Cr3 Fe2 Ga3 161.21(9) 7 33_545 ?
Fe3 Fe2 Ga3 161.21(9) 7 33_545 ?
Ga1 Fe2 Ga3 103.61(6) 7 33_545 ?
Ga3 Fe2 Ga3 66.00(7) 15_554 33_545 ?
Ga2 Fe2 Ga2 59.20(7) . 25_556 ?
Ga3 Fe2 Ga2 74.15(4) . 25_556 ?
Ga3 Fe2 Ga2 74.15(4) 20_556 25_556 ?
Cr3 Fe2 Ga2 58.82(5) 8 25_556 ?
Fe3 Fe2 Ga2 58.82(5) 8 25_556 ?
Cr3 Fe2 Ga2 58.82(5) 7 25_556 ?
Fe3 Fe2 Ga2 58.82(5) 7 25_556 ?
Ga1 Fe2 Ga2 104.12(7) 7 25_556 ?
Ga3 Fe2 Ga2 136.32(6) 15_554 25_556 ?
Ga3 Fe2 Ga2 136.32(6) 33_545 25_556 ?
Ga2 Fe2 Cr3 140.76(9) . 27 ?
Ga3 Fe2 Cr3 109.13(4) . 27 ?
Ga3 Fe2 Cr3 109.13(4) 20_556 27 ?
Cr3 Fe2 Cr3 104.79(8) 8 27 ?
Fe3 Fe2 Cr3 104.79(8) 8 27 ?
Cr3 Fe2 Cr3 104.79(8) 7 27 ?
Fe3 Fe2 Cr3 104.79(8) 7 27 ?
Ga1 Fe2 Cr3 55.91(5) 7 27 ?
Ga3 Fe2 Cr3 57.67(5) 15_554 27 ?
Ga3 Fe2 Cr3 57.68(5) 33_545 27 ?
Ga2 Fe2 Cr3 160.03(9) 25_556 27 ?
Ga1 Fe3 Cr1 103.17(7) . . ?
Ga1 Fe3 Cr2 61.18(5) . 13_444 ?
Cr1 Fe3 Cr2 109.78(5) . 13_444 ?
Ga1 Fe3 Fe2 61.18(5) . 13_444 ?
Cr1 Fe3 Fe2 109.78(5) . 13_444 ?
Cr2 Fe3 Fe2 0.00(15) 13_444 13_444 ?
Ga1 Fe3 Cr2 61.18(5) . 15_554 ?
Cr1 Fe3 Cr2 109.78(5) . 15_554 ?
Cr2 Fe3 Cr2 115.16(10) 13_444 15_554 ?
Fe2 Fe3 Cr2 115.16(10) 13_444 15_554 ?
Ga1 Fe3 Fe2 61.18(5) . 15_554 ?
Cr1 Fe3 Fe2 109.78(5) . 15_554 ?
Cr2 Fe3 Fe2 115.16(10) 13_444 15_554 ?
Fe2 Fe3 Fe2 115.16(10) 13_444 15_554 ?
Cr2 Fe3 Fe2 0.00(15) 15_554 15_554 ?
Ga1 Fe3 Ga3 107.28(5) . 13_444 ?
Cr1 Fe3 Ga3 133.63(5) . 13_444 ?
Cr2 Fe3 Ga3 59.56(4) 13_444 13_444 ?
Fe2 Fe3 Ga3 59.56(4) 13_444 13_444 ?
Cr2 Fe3 Ga3 115.33(7) 15_554 13_444 ?
Fe2 Fe3 Ga3 115.33(7) 15_554 13_444 ?
Ga1 Fe3 Ga3 107.28(5) . 31 ?
Cr1 Fe3 Ga3 133.63(5) . 31 ?
Cr2 Fe3 Ga3 115.33(7) 13_444 31 ?
Fe2 Fe3 Ga3 115.33(7) 13_444 31 ?
Cr2 Fe3 Ga3 59.56(4) 15_554 31 ?
Fe2 Fe3 Ga3 59.56(4) 15_554 31 ?
Ga3 Fe3 Ga3 67.20(7) 13_444 31 ?
Ga1 Fe3 Ga2 110.26(5) . 21_556 ?
Cr1 Fe3 Ga2 61.10(4) . 21_556 ?
Cr2 Fe3 Ga2 167.03(9) 13_444 21_556 ?
Fe2 Fe3 Ga2 167.03(9) 13_444 21_556 ?
Cr2 Fe3 Ga2 63.53(5) 15_554 21_556 ?
Fe2 Fe3 Ga2 63.53(5) 15_554 21_556 ?
Ga3 Fe3 Ga2 133.30(7) 13_444 21_556 ?
Ga3 Fe3 Ga2 75.80(4) 31 21_556 ?
Ga1 Fe3 Ga2 110.26(5) . 19_556 ?
Cr1 Fe3 Ga2 61.10(4) . 19_556 ?
Cr2 Fe3 Ga2 63.53(5) 13_444 19_556 ?
Fe2 Fe3 Ga2 63.53(5) 13_444 19_556 ?
Cr2 Fe3 Ga2 167.03(9) 15_554 19_556 ?
Fe2 Fe3 Ga2 167.03(9) 15_554 19_556 ?
Ga3 Fe3 Ga2 75.80(4) 13_444 19_556 ?
Ga3 Fe3 Ga2 133.30(7) 31 19_556 ?
Ga2 Fe3 Ga2 114.53(9) 21_556 19_556 ?
Ga1 Fe3 Cr3 57.42(3) . 3 ?
Cr1 Fe3 Cr3 57.47(3) . 3 ?
Cr2 Fe3 Cr3 108.77(5) 13_444 3 ?
Fe2 Fe3 Cr3 108.77(5) 13_444 3 ?
Cr2 Fe3 Cr3 58.51(5) 15_554 3 ?
Fe2 Fe3 Cr3 58.51(5) 15_554 3 ?
Ga3 Fe3 Cr3 164.68(4) 13_444 3 ?
Ga3 Fe3 Cr3 114.27(4) 31 3 ?
Ga2 Fe3 Cr3 58.95(4) 21_556 3 ?
Ga2 Fe3 Cr3 108.99(4) 19_556 3 ?
Ga1 Fe3 Cr3 57.42(3) . 2 ?
Cr1 Fe3 Cr3 57.47(3) . 2 ?
Cr2 Fe3 Cr3 58.51(5) 13_444 2 ?
Fe2 Fe3 Cr3 58.51(5) 13_444 2 ?
Cr2 Fe3 Cr3 108.77(5) 15_554 2 ?
Fe2 Fe3 Cr3 108.77(5) 15_554 2 ?
Ga3 Fe3 Cr3 114.27(4) 13_444 2 ?
Ga3 Fe3 Cr3 164.68(4) 31 2 ?
Ga2 Fe3 Cr3 108.99(4) 21_556 2 ?
Ga2 Fe3 Cr3 58.94(4) 19_556 2 ?
Cr3 Fe3 Cr3 60.0 3 2 ?

loop_
_geom_bond_atom_site_label_1
_geom_bond_atom_site_label_2
_geom_bond_distance
_geom_bond_site_symmetry_2
_geom_bond_publ_flag
Ga1 Cr3 2.5101(18) 21 ?
Ga1 Cr3 2.5101(18) 3 ?
Ga1 Fe3 2.5101(18) 21 ?
Ga1 Fe3 2.5101(18) 3 ?
Ga1 Cr3 2.5101(18) 20 ?
Ga1 Cr3 2.5101(18) 2 ?
Ga1 Fe3 2.5101(18) 20 ?
Ga1 Fe3 2.5101(18) 2 ?
Ga1 Fe3 2.5101(18) . ?
Ga1 Cr3 2.5102(18) 19 ?
Ga1 Fe3 2.5102(18) 19 ?
Ga2 Fe2 2.541(2) . ?
Ga2 Cr1 2.6106(15) . ?
Ga2 Ga2 2.615(3) 25_556 ?
Ga2 Cr3 2.6199(15) 20_556 ?
Ga2 Fe3 2.6199(15) 20_556 ?
Ga2 Cr3 2.6199(15) 19_556 ?
Ga2 Fe3 2.6199(15) 19_556 ?
Ga2 Cr3 2.736(2) 3 ?
Ga2 Fe3 2.736(2) 3 ?
Ga2 Fe2 2.741(2) 25_556 ?
Ga2 Cr2 2.741(2) 25_556 ?
Ga3 Fe2 2.5793(8) . ?
Ga3 Cr2 2.5793(8) 21_556 ?
Ga3 Fe2 2.5793(8) 21_556 ?
Ga3 Cr3 2.6056(17) 7 ?
Ga3 Fe3 2.6056(17) 7 ?
Ga3 Cr3 2.6056(17) 31 ?
Ga3 Fe3 2.6056(17) 31 ?
Ga3 Fe2 2.6475(18) 8 ?
Ga3 Cr2 2.6475(18) 8 ?
Ga3 Fe2 2.6475(18) 32 ?
Ga3 Cr2 2.6475(18) 32 ?
Cr1 Fe3 2.5130(18) . ?
Cr1 Cr3 2.5130(18) 20_556 ?
Cr1 Cr3 2.5130(18) 2 ?
Cr1 Fe3 2.5130(18) 20_556 ?
Cr1 Fe3 2.5130(18) 2 ?
Cr1 Cr3 2.5130(18) 21_556 ?
Cr1 Cr3 2.5130(18) 3 ?
Cr1 Fe3 2.5130(18) 21_556 ?
Cr1 Fe3 2.5130(18) 3 ?
Cr1 Cr3 2.5131(18) 19_556 ?
Cr1 Fe3 2.5131(18) 19_556 ?
Fe2 Ga3 2.5793(8) 20_556 ?
Fe2 Cr3 2.5869(19) 8 ?
Fe2 Fe3 2.5869(19) 8 ?
Fe2 Cr3 2.5870(19) 7 ?
Fe2 Fe3 2.5870(19) 7 ?
Fe2 Ga1 2.595(2) 7 ?
Fe2 Ga3 2.6474(18) 15_554 ?
Fe2 Ga3 2.6475(18) 33_545 ?
Fe2 Ga2 2.741(2) 25_556 ?
Fe2 Cr3 2.751(2) 27 ?
Fe3 Cr2 2.5870(19) 13_444 ?
Fe3 Fe2 2.5870(19) 13_444 ?
Fe3 Cr2 2.5870(19) 15_554 ?
Fe3 Fe2 2.5870(19) 15_554 ?
Fe3 Ga3 2.6056(17) 13_444 ?
Fe3 Ga3 2.6056(17) 31 ?
Fe3 Ga2 2.6199(15) 21_556 ?
Fe3 Ga2 2.6199(15) 19_556 ?
Fe3 Cr3 2.703(3) 3 ?
Fe3 Cr3 2.703(3) 2 ?
